data_4328496
loop_
_publ_author_name
'Paula L. Diaconescu'
'Christopher C. Cummins'

_publ_section_title
;
 \m-\h6,\h6-Arene-Bridged Diuranium Hexakisketimide Complexes Isolable in
 Two States of Charge
;
_journal_name_full 'Inorganic Chemistry'
_journal_page_first 2902
_journal_page_last 2916
_journal_paper_doi 10.1021/ic202163m
_journal_volume 51
_journal_year 2012
_chemical_formula_moiety 'C98 H130 K2 N6 U2'
_chemical_formula_sum 'C98 H130 K2 N6 U2'
_chemical_formula_weight 1946.34
_chemical_name_systematic
; 
 ? 
;
_space_group_IT_number 2
_symmetry_cell_setting triclinic
_symmetry_space_group_name_Hall '-P 1'
_symmetry_space_group_name_H-M 'P -1'
_atom_sites_solution_hydrogens geom
_atom_sites_solution_primary direct
_atom_sites_solution_secondary difmap
_audit_creation_method SHELXL-97
_cell_angle_alpha 80.677(3)
_cell_angle_beta 74.006(4)
_cell_angle_gamma 81.011(5)
_cell_formula_units_Z 2
_cell_length_a 12.716(2)
_cell_length_b 20.127(3)
_cell_length_c 21.269(4)
_cell_measurement_temperature 183(2)
_cell_volume 5127.8(15)
_computing_structure_refinement 'SHELXL-97 (Sheldrick, 1997)'
_computing_structure_solution 'SHELXS-97 (Sheldrick, 1990)'
_diffrn_ambient_temperature 183(2)
_diffrn_measured_fraction_theta_full 0.970
_diffrn_measured_fraction_theta_max 0.971
_diffrn_radiation_monochromator graphite
_diffrn_radiation_source 'fine-focus sealed tube'
_diffrn_radiation_type MoK\a
_diffrn_radiation_wavelength 0.71073
_diffrn_reflns_av_R_equivalents 0.0713
_diffrn_reflns_av_sigmaI/netI 0.0609
_diffrn_reflns_limit_h_max 13
_diffrn_reflns_limit_h_min -14
_diffrn_reflns_limit_k_max 21
_diffrn_reflns_limit_k_min -22
_diffrn_reflns_limit_l_max 23
_diffrn_reflns_limit_l_min -19
_diffrn_reflns_number 20704
_diffrn_reflns_theta_full 23.35
_diffrn_reflns_theta_max 23.35
_diffrn_reflns_theta_min 2.14
_exptl_absorpt_coefficient_mu 3.277
_exptl_absorpt_correction_T_max 0.5748
_exptl_absorpt_correction_T_min 0.4397
_exptl_absorpt_correction_type multi-scan
_exptl_absorpt_process_details 'Twinabs (Bruker)'
_exptl_crystal_colour 'dark red brown'
_exptl_crystal_density_diffrn 1.261
_exptl_crystal_description block
_exptl_crystal_F_000 1964
_exptl_crystal_size_max 0.30
_exptl_crystal_size_mid 0.28
_exptl_crystal_size_min 0.19
_platon_squeeze_details
;
;
_refine_diff_density_max 1.549
_refine_diff_density_min -1.279
_refine_diff_density_rms 0.120
_refine_ls_extinction_method none
_refine_ls_goodness_of_fit_ref 1.053
_refine_ls_hydrogen_treatment constr
_refine_ls_matrix_type full
_refine_ls_number_parameters 943
_refine_ls_number_reflns 14464
_refine_ls_number_restraints 0
_refine_ls_restrained_S_all 1.053
_refine_ls_R_factor_all 0.0696
_refine_ls_R_factor_gt 0.0534
_refine_ls_shift/su_max 0.048
_refine_ls_shift/su_mean 0.002
_refine_ls_structure_factor_coef Fsqd
_refine_ls_weighting_details 'calc w=1/[\s^2^(Fo^2^)+(0.0900P)^2^+6.9934P] where P=(Fo^2^+2Fc^2^)/3'
_refine_ls_weighting_scheme calc
_refine_ls_wR_factor_gt 0.1462
_refine_ls_wR_factor_ref 0.1547
_reflns_number_gt 11292
_reflns_number_total 14464
_reflns_threshold_expression >2sigma(I)
_cod_data_source_file ic202163m_si_004_7.cif
_cod_data_source_block K2[mu-stilb-12]
_cod_original_cell_volume 5127.8(14)
_cod_database_code 4328496

loop_
_symmetry_equiv_pos_as_xyz
'x, y, z'
'-x, -y, -z'

loop_
_atom_site_label
_atom_site_type_symbol
_atom_site_fract_x
_atom_site_fract_y
_atom_site_fract_z
_atom_site_U_iso_or_equiv
_atom_site_adp_type
_atom_site_occupancy
_atom_site_symmetry_multiplicity
_atom_site_calc_flag
_atom_site_refinement_flags
_atom_site_disorder_assembly
_atom_site_disorder_group
U1 U 0.87751(2) 0.856961(16) 0.813818(15) 0.04698(12) Uani 1 1 d . . .
U2 U 0.94329(2) 0.735224(15) 0.646097(15) 0.04502(12) Uani 1 1 d . . .
K1 K 1.0979(2) 0.76072(13) 0.88638(12) 0.0751(6) Uani 1 1 d . B .
K2 K 1.12652(16) 0.57613(10) 0.68565(10) 0.0581(5) Uani 1 1 d . B .
N1 N 0.7484(6) 0.9446(4) 0.8242(4) 0.0545(18) Uani 1 1 d . . .
N2 N 0.8516(7) 0.8061(4) 0.9184(4) 0.072(2) Uani 1 1 d . . .
N3 N 1.0283(6) 0.8975(4) 0.8218(4) 0.065(2) Uani 1 1 d . . .
N4 N 0.8742(6) 0.7669(4) 0.5597(4) 0.060(2) Uani 1 1 d . . .
N5 N 1.1217(5) 0.7081(4) 0.5940(3) 0.0498(17) Uani 1 1 d . . .
N6 N 0.9025(6) 0.6266(4) 0.6707(4) 0.0600(19) Uani 1 1 d . . .
C1 C 1.0250(7) 0.7983(5) 0.7163(5) 0.061(3) Uani 1 1 d . . .
H1A H 1.1020 0.7996 0.7076 0.074 Uiso 1 1 calc R . .
C2 C 0.9588(8) 0.8513(5) 0.6845(5) 0.064(3) Uani 1 1 d . . .
H2A H 0.9936 0.8874 0.6559 0.077 Uiso 1 1 calc R . .
C3 C 0.8447(8) 0.8510(5) 0.6946(5) 0.063(3) Uani 1 1 d . . .
H3A H 0.8034 0.8852 0.6719 0.075 Uiso 1 1 calc R . .
C4 C 0.7922(7) 0.7978(5) 0.7402(5) 0.063(3) Uani 1 1 d . . .
H4A H 0.7147 0.7984 0.7487 0.076 Uiso 1 1 calc R . .
C5 C 0.8530(7) 0.7434(5) 0.7736(4) 0.058(2) Uani 1 1 d . . .
H5A H 0.8166 0.7083 0.8028 0.069 Uiso 1 1 calc R . .
C6 C 0.9745(7) 0.7434(5) 0.7610(5) 0.054(2) Uani 1 1 d . . .
C7 C 1.0341(10) 0.6852(6) 0.7881(5) 0.087(4) Uani 1 1 d . B .
H7A H 0.9885 0.6517 0.8124 0.104 Uiso 1 1 calc R . .
C11 C 0.6843(7) 0.9966(5) 0.8168(4) 0.055(2) Uani 1 1 d . . .
C12 C 0.7250(7) 1.0656(5) 0.8047(5) 0.064(3) Uani 1 1 d . . .
C13 C 0.7756(8) 1.0920(5) 0.7398(5) 0.067(3) Uani 1 1 d . . .
C14 C 0.8193(10) 1.1530(6) 0.7292(7) 0.088(3) Uani 1 1 d . . .
H14A H 0.8524 1.1715 0.6854 0.105 Uiso 1 1 calc R . .
C15 C 0.8153(13) 1.1879(6) 0.7823(10) 0.108(5) Uani 1 1 d . . .
C16 C 0.7639(11) 1.1617(7) 0.8444(8) 0.098(4) Uani 1 1 d . . .
H16A H 0.7562 1.1864 0.8801 0.117 Uiso 1 1 calc R . .
C17 C 0.7215(8) 1.0985(5) 0.8568(6) 0.072(3) Uani 1 1 d . . .
C18 C 0.5598(8) 0.9939(6) 0.8189(6) 0.071(3) Uani 1 1 d . . .
C19 C 0.5004(8) 1.0630(6) 0.8070(7) 0.093(4) Uani 1 1 d . . .
H19A H 0.4208 1.0606 0.8203 0.139 Uiso 1 1 calc R . .
H19B H 0.5229 1.0802 0.7601 0.139 Uiso 1 1 calc R . .
H19C H 0.5186 1.0936 0.8329 0.139 Uiso 1 1 calc R . .
C21 C 0.8275(16) 0.7807(11) 0.9780(9) 0.154(2) Uani 1 1 d . . .
C22 C 0.9093(9) 0.7315(8) 1.0066(6) 0.154(2) Uani 1 1 d G C .
C23 C 0.9301(11) 0.6663(8) 0.9888(5) 0.154(2) Uani 1 1 d G . .
C24 C 1.0234(13) 0.6242(6) 0.9986(6) 0.154(2) Uani 1 1 d G . .
C25 C 1.0959(9) 0.6474(8) 1.0262(6) 0.154(2) Uani 1 1 d G . .
C26 C 1.0751(11) 0.7126(8) 1.0440(5) 0.154(2) Uani 1 1 d G C .
C27 C 0.9818(13) 0.7546(6) 1.0342(6) 0.154(2) Uani 1 1 d G . .
C28 C 0.712(2) 0.8028(14) 1.0244(8) 0.207(13) Uani 1 1 d . . .
C31 C 1.1069(8) 0.9300(5) 0.8161(5) 0.069(3) Uani 1 1 d . B .
C32 C 1.2070(8) 0.8912(5) 0.8343(5) 0.067(3) Uani 1 1 d . B .
C33 C 1.2851(9) 0.8541(7) 0.7869(9) 0.108(5) Uani 1 1 d . . .
C34 C 1.3690(15) 0.8092(9) 0.8001(13) 0.159(5) Uani 1 1 d . D .
H34A H 1.4221 0.7880 0.7662 0.190 Uiso 1 1 calc R . .
C35 C 1.3747(17) 0.7959(10) 0.8621(14) 0.159(5) Uani 1 1 d . . .
C36 C 1.3094(15) 0.8283(9) 0.9111(13) 0.159(5) Uani 1 1 d . B .
H36A H 1.3248 0.8211 0.9554 0.190 Uiso 1 1 calc R . .
C37 C 1.2208(12) 0.8817(8) 0.8960(8) 0.108(5) Uani 1 1 d . . .
C38 C 1.1016(13) 1.0074(8) 0.7924(11) 0.139(7) Uani 1 1 d . . .
C41 C 0.8212(7) 0.8011(5) 0.5191(5) 0.056(2) Uani 1 1 d . A .
C42 C 0.7446(7) 0.8650(5) 0.5383(4) 0.055(2) Uani 1 1 d . . .
C43 C 0.6337(7) 0.8602(5) 0.5734(5) 0.061(2) Uani 1 1 d . . .
C44 C 0.5659(8) 0.9188(5) 0.5859(6) 0.071(3) Uani 1 1 d . . .
H44A H 0.4901 0.9156 0.6062 0.085 Uiso 1 1 calc R . .
C45 C 0.6012(11) 0.9832(6) 0.5705(6) 0.081(3) Uani 1 1 d . . .
C46 C 0.7108(11) 0.9855(5) 0.5382(6) 0.081(3) Uani 1 1 d . . .
H46A H 0.7378 1.0284 0.5270 0.097 Uiso 1 1 calc R . .
C47 C 0.7837(9) 0.9288(6) 0.5210(5) 0.073(3) Uani 1 1 d . . .
C48 C 0.8322(9) 0.7790(6) 0.4512(5) 0.077(3) Uani 1 1 d . . .
C51 C 1.2191(6) 0.7031(4) 0.5568(4) 0.0451(19) Uani 1 1 d . . .
C52 C 1.2832(7) 0.6319(4) 0.5559(4) 0.051(2) Uani 1 1 d . . .
C53 C 1.3517(7) 0.6082(5) 0.5972(5) 0.060(2) Uani 1 1 d . . .
C54 C 1.3936(8) 0.5400(6) 0.6004(6) 0.082(3) Uani 1 1 d . . .
H54A H 1.4492 0.5242 0.6266 0.099 Uiso 1 1 calc R . .
C55 C 1.3740(10) 0.4956(6) 0.5658(8) 0.095(4) Uani 1 1 d . . .
C56 C 1.3106(11) 0.5195(6) 0.5229(8) 0.103(5) Uani 1 1 d . . .
H56A H 1.2989 0.4894 0.4960 0.123 Uiso 1 1 calc R . .
C57 C 1.2604(8) 0.5894(5) 0.5168(5) 0.068(3) Uani 1 1 d . . .
C58 C 1.2737(8) 0.7640(5) 0.5138(5) 0.061(2) Uani 1 1 d . . .
C59 C 1.2748(10) 0.8162(6) 0.5612(6) 0.095(4) Uani 1 1 d . . .
H59A H 1.3062 0.8566 0.5351 0.142 Uiso 1 1 calc R . .
H59B H 1.3196 0.7953 0.5916 0.142 Uiso 1 1 calc R . .
H59C H 1.1993 0.8293 0.5863 0.142 Uiso 1 1 calc R . .
C61 C 0.8551(7) 0.5734(5) 0.6847(5) 0.059(2) Uani 1 1 d . . .
C62 C 0.9185(7) 0.5080(5) 0.7076(5) 0.056(2) Uani 1 1 d . . .
C63 C 0.9108(8) 0.4901(5) 0.7745(5) 0.066(3) Uani 1 1 d . . .
C64 C 0.9794(11) 0.4354(6) 0.7943(7) 0.090(3) Uani 1 1 d . . .
H64A H 0.9732 0.4235 0.8402 0.108 Uiso 1 1 calc R . .
C65 C 1.0568(12) 0.3971(6) 0.7508(9) 0.099(4) Uani 1 1 d . . .
C66 C 1.0622(10) 0.4161(6) 0.6826(8) 0.089(4) Uani 1 1 d . . .
H66A H 1.1114 0.3871 0.6497 0.107 Uiso 1 1 calc R . .
C67 C 0.9936(9) 0.4692(6) 0.6621(6) 0.073(3) Uani 1 1 d . . .
C68 C 0.7339(9) 0.5738(6) 0.6788(7) 0.082(3) Uani 1 1 d . . .
C69 C 0.6987(11) 0.5014(7) 0.6988(8) 0.111(5) Uani 1 1 d . . .
H69A H 0.6222 0.5026 0.6972 0.167 Uiso 1 1 calc R . .
H69B H 0.7051 0.4847 0.7436 0.167 Uiso 1 1 calc R . .
H69C H 0.7466 0.4711 0.6682 0.167 Uiso 1 1 calc R . .
C71 C 1.1359(10) 0.6682(6) 0.7866(6) 0.084(3) Uani 1 1 d . . .
H71A H 1.1837 0.7009 0.7631 0.100 Uiso 1 1 calc R D .
C72 C 1.1884(9) 0.6066(6) 0.8155(5) 0.071(3) Uani 1 1 d . B .
C73 C 1.1419(11) 0.5462(7) 0.8422(6) 0.090(4) Uani 1 1 d . . .
H73A H 1.0667 0.5437 0.8451 0.108 Uiso 1 1 calc R D .
C74 C 1.2052(15) 0.4915(7) 0.8638(8) 0.124(6) Uani 1 1 d . D .
H74A H 1.1722 0.4513 0.8830 0.149 Uiso 1 1 calc R . .
C75 C 1.3082(17) 0.4916(10) 0.8595(10) 0.141(7) Uani 1 1 d . . .
H75A H 1.3489 0.4511 0.8739 0.170 Uiso 1 1 calc R D .
C76 C 1.3604(12) 0.5474(12) 0.8353(9) 0.142(7) Uani 1 1 d . D .
H76A H 1.4363 0.5467 0.8328 0.170 Uiso 1 1 calc R . .
C77 C 1.2978(11) 0.6069(8) 0.8139(6) 0.102(4) Uani 1 1 d . . .
H77A H 1.3313 0.6474 0.7981 0.123 Uiso 1 1 calc R D .
C110 C 0.5597(10) 0.9527(7) 0.7655(8) 0.107(5) Uani 1 1 d . . .
H11A H 0.5101 0.9178 0.7839 0.160 Uiso 1 1 calc R . .
H11B H 0.6345 0.9311 0.7479 0.160 Uiso 1 1 calc R . .
H11C H 0.5345 0.9826 0.7299 0.160 Uiso 1 1 calc R . .
C111 C 0.5017(10) 0.9619(7) 0.8861(7) 0.107(4) Uani 1 1 d . . .
H11D H 0.4230 0.9642 0.8890 0.161 Uiso 1 1 calc R . .
H11E H 0.5116 0.9864 0.9200 0.161 Uiso 1 1 calc R . .
H11F H 0.5328 0.9144 0.8930 0.161 Uiso 1 1 calc R . .
C131 C 0.7879(10) 1.0544(6) 0.6815(6) 0.087(3) Uani 1 1 d . . .
H13A H 0.8429 1.0735 0.6435 0.131 Uiso 1 1 calc R . .
H13B H 0.7170 1.0591 0.6705 0.131 Uiso 1 1 calc R . .
H13C H 0.8119 1.0063 0.6927 0.131 Uiso 1 1 calc R . .
C151 C 0.8717(14) 1.2544(7) 0.7713(10) 0.148(7) Uani 1 1 d . . .
H15A H 0.9445 1.2432 0.7800 0.223 Uiso 1 1 calc R . .
H15B H 0.8261 1.2859 0.8014 0.223 Uiso 1 1 calc R . .
H15C H 0.8795 1.2756 0.7256 0.223 Uiso 1 1 calc R . .
C171 C 0.6688(11) 1.0726(7) 0.9262(6) 0.097(4) Uani 1 1 d . . .
H17A H 0.6574 1.0251 0.9287 0.145 Uiso 1 1 calc R . .
H17B H 0.5977 1.0997 0.9412 0.145 Uiso 1 1 calc R . .
H17C H 0.7168 1.0759 0.9543 0.145 Uiso 1 1 calc R . .
C431 C 0.5899(9) 0.7936(6) 0.5967(7) 0.098(4) Uani 1 1 d . . .
H43A H 0.5441 0.7937 0.6421 0.147 Uiso 1 1 calc R . .
H43B H 0.6514 0.7574 0.5953 0.147 Uiso 1 1 calc R . .
H43C H 0.5454 0.7860 0.5681 0.147 Uiso 1 1 calc R . .
C451 C 0.5230(13) 1.0452(7) 0.5863(8) 0.123(5) Uani 1 1 d . . .
H45A H 0.5569 1.0854 0.5620 0.185 Uiso 1 1 calc R . .
H45B H 0.5053 1.0479 0.6337 0.185 Uiso 1 1 calc R . .
H45C H 0.4553 1.0430 0.5736 0.185 Uiso 1 1 calc R . .
C471 C 0.9058(10) 0.9338(6) 0.4906(7) 0.103(4) Uani 1 1 d . . .
H47A H 0.9412 0.8913 0.4733 0.155 Uiso 1 1 calc R . .
H47B H 0.9399 0.9421 0.5243 0.155 Uiso 1 1 calc R . .
H47C H 0.9148 0.9713 0.4546 0.155 Uiso 1 1 calc R . .
C510 C 1.2038(10) 0.7957(7) 0.4658(6) 0.099(4) Uani 1 1 d . . .
H51A H 1.2319 0.8377 0.4414 0.148 Uiso 1 1 calc R . .
H51B H 1.1271 0.8059 0.4906 0.148 Uiso 1 1 calc R . .
H51C H 1.2077 0.7638 0.4347 0.148 Uiso 1 1 calc R . .
C511 C 1.3893(9) 0.7439(6) 0.4743(6) 0.084(3) Uani 1 1 d . . .
H51D H 1.4194 0.7839 0.4466 0.126 Uiso 1 1 calc R . .
H51E H 1.3881 0.7100 0.4462 0.126 Uiso 1 1 calc R . .
H51F H 1.4356 0.7246 0.5043 0.126 Uiso 1 1 calc R . .
C531 C 1.3791(8) 0.6542(6) 0.6385(6) 0.083(3) Uani 1 1 d . . .
H53A H 1.4464 0.6741 0.6139 0.124 Uiso 1 1 calc R . .
H53B H 1.3905 0.6278 0.6795 0.124 Uiso 1 1 calc R . .
H53C H 1.3182 0.6904 0.6487 0.124 Uiso 1 1 calc R . .
C551 C 1.4182(12) 0.4205(5) 0.5680(9) 0.146(7) Uani 1 1 d . . .
H55A H 1.4944 0.4145 0.5716 0.219 Uiso 1 1 calc R . .
H55B H 1.4160 0.4040 0.5276 0.219 Uiso 1 1 calc R . .
H55C H 1.3727 0.3949 0.6063 0.219 Uiso 1 1 calc R . .
C571 C 1.1945(10) 0.6125(7) 0.4679(6) 0.092(4) Uani 1 1 d . . .
H57A H 1.2254 0.6508 0.4375 0.137 Uiso 1 1 calc R . .
H57B H 1.1181 0.6266 0.4908 0.137 Uiso 1 1 calc R . .
H57C H 1.1964 0.5752 0.4429 0.137 Uiso 1 1 calc R . .
C610 C 0.7396(11) 0.5984(7) 0.6048(7) 0.099(4) Uani 1 1 d . . .
H61A H 0.7647 0.6435 0.5930 0.149 Uiso 1 1 calc R . .
H61B H 0.6664 0.6006 0.5973 0.149 Uiso 1 1 calc R . .
H61C H 0.7915 0.5665 0.5775 0.149 Uiso 1 1 calc R . .
C611 C 0.6572(9) 0.6236(7) 0.7259(8) 0.102(4) Uani 1 1 d . . .
H61D H 0.6862 0.6675 0.7162 0.152 Uiso 1 1 calc R . .
H61E H 0.6544 0.6048 0.7717 0.152 Uiso 1 1 calc R . .
H61F H 0.5828 0.6297 0.7192 0.152 Uiso 1 1 calc R . .
C631 C 0.8324(10) 0.5296(7) 0.8261(6) 0.092(4) Uani 1 1 d . . .
H63A H 0.7612 0.5116 0.8396 0.137 Uiso 1 1 calc R . .
H63B H 0.8225 0.5775 0.8080 0.137 Uiso 1 1 calc R . .
H63C H 0.8626 0.5256 0.8645 0.137 Uiso 1 1 calc R . .
C651 C 1.1285(16) 0.3394(8) 0.7756(11) 0.157(7) Uani 1 1 d . . .
H65A H 1.1511 0.3060 0.7442 0.236 Uiso 1 1 calc R . .
H65B H 1.0879 0.3182 0.8184 0.236 Uiso 1 1 calc R . .
H65C H 1.1939 0.3558 0.7807 0.236 Uiso 1 1 calc R . .
C671 C 1.0034(10) 0.4891(7) 0.5888(6) 0.090(4) Uani 1 1 d . . .
H67A H 0.9345 0.4837 0.5790 0.135 Uiso 1 1 calc R . .
H67B H 1.0642 0.4600 0.5636 0.135 Uiso 1 1 calc R . .
H67C H 1.0178 0.5365 0.5765 0.135 Uiso 1 1 calc R . .
C351 C 1.4845(13) 0.7452(8) 0.8658(11) 0.159(5) Uani 1 1 d . D .
H35A H 1.4969 0.7121 0.8346 0.238 Uiso 1 1 calc R . .
H35B H 1.4760 0.7213 0.9105 0.238 Uiso 1 1 calc R . .
H35C H 1.5477 0.7712 0.8544 0.238 Uiso 1 1 calc R . .
C231 C 0.8511(15) 0.6374(10) 0.9641(8) 0.154(2) Uani 1 1 d . . .
H23A H 0.7758 0.6557 0.9851 0.232 Uiso 1 1 calc R . .
H23B H 0.8597 0.5879 0.9746 0.232 Uiso 1 1 calc R . .
H23C H 0.8656 0.6495 0.9162 0.232 Uiso 1 1 calc R . .
C251 C 1.2124(15) 0.6097(10) 1.0320(8) 0.154(2) Uani 1 1 d . . .
H25D H 1.2025 0.5737 1.0694 0.232 Uiso 1 1 calc R . .
H25E H 1.2568 0.6423 1.0389 0.232 Uiso 1 1 calc R . .
H25F H 1.2501 0.5899 0.9913 0.232 Uiso 1 1 calc R . .
C21A C 0.6266(16) 0.7852(19) 0.9948(16) 0.31(3) Uani 1 1 d . . .
H21G H 0.5962 0.8262 0.9709 0.464 Uiso 1 1 calc R . .
H21H H 0.5673 0.7662 1.0299 0.464 Uiso 1 1 calc R . .
H21I H 0.6607 0.7517 0.9642 0.464 Uiso 1 1 calc R . .
C211 C 0.7000(19) 0.7660(13) 1.0960(9) 0.237(14) Uani 1 1 d . . .
H21J H 0.6282 0.7817 1.1241 0.356 Uiso 1 1 calc R . .
H21K H 0.7587 0.7762 1.1134 0.356 Uiso 1 1 calc R . .
H21L H 0.7056 0.7169 1.0956 0.356 Uiso 1 1 calc R . .
C29B C 0.703(2) 0.8821(12) 1.0261(10) 0.266(19) Uani 1 1 d . . .
H29G H 0.7064 0.9060 0.9817 0.400 Uiso 1 1 calc R . .
H29H H 0.7646 0.8922 1.0412 0.400 Uiso 1 1 calc R . .
H29I H 0.6333 0.8972 1.0563 0.400 Uiso 1 1 calc R . .
C410 C 0.724(2) 0.745(2) 0.4560(14) 0.152(14) Uani 0.62(2) 1 d P A 1
H41A H 0.6703 0.7792 0.4396 0.228 Uiso 0.62(2) 1 calc PR A 1
H41B H 0.6912 0.7281 0.5021 0.228 Uiso 0.62(2) 1 calc PR A 1
H41C H 0.7433 0.7076 0.4293 0.228 Uiso 0.62(2) 1 calc PR A 1
C411 C 0.9348(19) 0.725(2) 0.4340(13) 0.158(18) Uani 0.62(2) 1 d P A 1
H41D H 1.0005 0.7432 0.4366 0.236 Uiso 0.62(2) 1 calc PR A 1
H41E H 0.9449 0.7142 0.3893 0.236 Uiso 0.62(2) 1 calc PR A 1
H41F H 0.9235 0.6838 0.4655 0.236 Uiso 0.62(2) 1 calc PR A 1
C49 C 0.857(3) 0.8340(15) 0.3975(11) 0.139(13) Uani 0.62(2) 1 d P A 1
H49A H 0.8009 0.8731 0.4064 0.209 Uiso 0.62(2) 1 calc PR A 1
H49B H 0.8566 0.8189 0.3560 0.209 Uiso 0.62(2) 1 calc PR A 1
H49C H 0.9295 0.8470 0.3941 0.209 Uiso 0.62(2) 1 calc PR A 1
C41A C 0.798(3) 0.7167(17) 0.4572(15) 0.077(3) Uani 0.38(2) 1 d P A 2
H41G H 0.7169 0.7212 0.4702 0.116 Uiso 0.38(2) 1 calc PR A 2
H41H H 0.8262 0.6860 0.4909 0.116 Uiso 0.38(2) 1 calc PR A 2
H41I H 0.8248 0.6985 0.4149 0.116 Uiso 0.38(2) 1 calc PR A 2
C41B C 0.946(4) 0.790(3) 0.4044(18) 0.16(2) Uani 0.38(2) 1 d P A 2
H41J H 0.9614 0.8364 0.4042 0.235 Uiso 0.38(2) 1 calc PR A 2
H41K H 0.9471 0.7831 0.3597 0.235 Uiso 0.38(2) 1 calc PR A 2
H41L H 1.0029 0.7577 0.4196 0.235 Uiso 0.38(2) 1 calc PR A 2
C49A C 0.758(3) 0.834(2) 0.4113(17) 0.100(14) Uani 0.38(2) 1 d P A 2
H49G H 0.7716 0.8797 0.4142 0.150 Uiso 0.38(2) 1 calc PR A 2
H49H H 0.6800 0.8288 0.4308 0.150 Uiso 0.38(2) 1 calc PR A 2
H49I H 0.7783 0.8260 0.3650 0.150 Uiso 0.38(2) 1 calc PR A 2
C31A C 1.0074(14) 1.0448(9) 0.8439(14) 0.202(12) Uani 1 1 d . B 2
H31G H 0.9389 1.0248 0.8510 0.302 Uiso 1 1 calc R B 2
H31H H 0.9965 1.0930 0.8272 0.302 Uiso 1 1 calc R B 2
H31I H 1.0279 1.0399 0.8857 0.302 Uiso 1 1 calc R B 2
C39A C 1.2153(14) 1.0313(9) 0.7852(15) 0.238(15) Uani 1 1 d . B 2
H39G H 1.2073 1.0809 0.7815 0.357 Uiso 1 1 calc R B 2
H39H H 1.2678 1.0162 0.7455 0.357 Uiso 1 1 calc R B 2
H39I H 1.2422 1.0119 0.8240 0.357 Uiso 1 1 calc R B 2
C31B C 1.0817(16) 1.0175(12) 0.7214(12) 0.223(14) Uani 1 1 d . B 2
H31J H 1.0180 0.9950 0.7225 0.334 Uiso 1 1 calc R B 2
H31K H 1.1472 0.9977 0.6906 0.334 Uiso 1 1 calc R B 2
H31L H 1.0676 1.0660 0.7068 0.334 Uiso 1 1 calc R B 2
C27A C 0.9485(16) 0.8220(10) 1.0568(8) 0.154(2) Uani 1 1 d . C 2
H27D H 0.9417 0.8562 1.0193 0.232 Uiso 1 1 calc R C 2
H27E H 1.0043 0.8326 1.0763 0.232 Uiso 1 1 calc R C 2
H27F H 0.8775 0.8219 1.0899 0.232 Uiso 1 1 calc R C 2
C33A C 1.2839(13) 0.8655(12) 0.7153(10) 0.172(10) Uani 1 1 d . D 2
H33D H 1.2076 0.8744 0.7119 0.258 Uiso 1 1 calc R D 2
H33E H 1.3204 0.8251 0.6944 0.258 Uiso 1 1 calc R D 2
H33F H 1.3230 0.9046 0.6931 0.258 Uiso 1 1 calc R D 2
C371 C 1.1475(16) 0.9205(13) 0.9462(10) 0.206(12) Uani 1 1 d . D 2
H37A H 1.0747 0.9313 0.9373 0.309 Uiso 1 1 calc R D 2
H37B H 1.1777 0.9625 0.9456 0.309 Uiso 1 1 calc R D 2
H37C H 1.1407 0.8936 0.9896 0.309 Uiso 1 1 calc R D 2

loop_
_atom_site_aniso_label
_atom_site_aniso_U_11
_atom_site_aniso_U_22
_atom_site_aniso_U_33
_atom_site_aniso_U_23
_atom_site_aniso_U_13
_atom_site_aniso_U_12
U1 0.03778(19) 0.0582(2) 0.0476(2) -0.01531(16) -0.01232(14) -0.00230(14)
U2 0.03832(19) 0.0504(2) 0.0478(2) -0.01351(15) -0.01228(14) 0.00045(14)
K1 0.0740(15) 0.0857(16) 0.0706(15) -0.0172(12) -0.0251(12) -0.0050(12)
K2 0.0504(11) 0.0596(12) 0.0647(13) -0.0088(10) -0.0145(9) -0.0071(9)
N1 0.042(4) 0.052(4) 0.072(5) -0.014(4) -0.017(4) 0.001(3)
N2 0.074(6) 0.082(6) 0.054(5) -0.004(4) -0.010(4) -0.005(5)
N3 0.049(4) 0.087(6) 0.067(5) -0.019(4) -0.019(4) -0.012(4)
N4 0.061(5) 0.063(5) 0.064(5) -0.018(4) -0.028(4) 0.001(4)
N5 0.036(4) 0.067(5) 0.050(4) -0.019(4) -0.011(3) -0.004(3)
N6 0.053(4) 0.072(5) 0.062(5) -0.024(4) -0.017(4) -0.009(4)
C1 0.036(5) 0.081(7) 0.072(6) -0.038(6) -0.010(4) 0.001(5)
C2 0.067(6) 0.068(6) 0.046(5) -0.006(5) 0.006(4) -0.011(5)
C3 0.064(6) 0.068(6) 0.062(6) -0.033(5) -0.023(5) 0.011(5)
C4 0.035(5) 0.085(7) 0.082(7) -0.054(6) -0.017(5) 0.006(5)
C5 0.060(6) 0.065(6) 0.040(5) -0.008(4) 0.001(4) -0.008(5)
C6 0.047(5) 0.065(6) 0.057(6) -0.020(5) -0.019(4) 0.003(4)
C7 0.102(9) 0.108(9) 0.065(7) -0.046(6) -0.046(6) 0.027(7)
C11 0.055(5) 0.068(6) 0.045(5) -0.013(4) -0.016(4) -0.007(5)
C12 0.053(5) 0.063(6) 0.084(7) -0.028(6) -0.025(5) 0.003(5)
C13 0.068(6) 0.059(6) 0.076(7) -0.004(5) -0.023(5) -0.011(5)
C14 0.078(8) 0.083(8) 0.104(10) 0.001(7) -0.035(7) -0.006(6)
C15 0.117(11) 0.066(8) 0.159(15) -0.018(9) -0.058(11) -0.019(7)
C16 0.086(9) 0.101(10) 0.124(12) -0.043(9) -0.037(8) -0.017(8)
C17 0.065(6) 0.075(7) 0.087(8) -0.028(6) -0.031(6) -0.001(5)
C18 0.047(5) 0.083(7) 0.089(8) -0.025(6) -0.023(5) 0.003(5)
C19 0.049(6) 0.094(9) 0.138(12) -0.029(8) -0.025(7) 0.000(6)
C21 0.151(6) 0.196(7) 0.090(4) 0.022(4) -0.015(3) -0.012(5)
C22 0.151(6) 0.196(7) 0.090(4) 0.022(4) -0.015(3) -0.012(5)
C23 0.151(6) 0.196(7) 0.090(4) 0.022(4) -0.015(3) -0.012(5)
C24 0.151(6) 0.196(7) 0.090(4) 0.022(4) -0.015(3) -0.012(5)
C25 0.151(6) 0.196(7) 0.090(4) 0.022(4) -0.015(3) -0.012(5)
C26 0.151(6) 0.196(7) 0.090(4) 0.022(4) -0.015(3) -0.012(5)
C27 0.151(6) 0.196(7) 0.090(4) 0.022(4) -0.015(3) -0.012(5)
C28 0.22(2) 0.24(3) 0.064(10) 0.026(13) 0.045(13) 0.07(2)
C31 0.063(6) 0.068(7) 0.085(8) -0.015(6) -0.029(5) -0.010(5)
C32 0.061(6) 0.070(6) 0.080(7) -0.011(5) -0.032(5) -0.014(5)
C33 0.043(6) 0.109(10) 0.189(16) -0.054(11) -0.027(8) -0.025(6)
C34 0.122(7) 0.111(7) 0.276(16) -0.013(8) -0.108(10) -0.019(5)
C35 0.122(7) 0.111(7) 0.276(16) -0.013(8) -0.108(10) -0.019(5)
C36 0.122(7) 0.111(7) 0.276(16) -0.013(8) -0.108(10) -0.019(5)
C37 0.113(11) 0.131(12) 0.113(11) -0.035(9) -0.055(9) -0.051(9)
C38 0.091(11) 0.110(12) 0.24(2) 0.020(13) -0.095(13) -0.039(9)
C41 0.048(5) 0.061(6) 0.059(6) -0.011(5) -0.011(4) -0.009(4)
C42 0.055(5) 0.064(6) 0.054(6) -0.013(5) -0.022(4) -0.008(4)
C43 0.049(5) 0.069(6) 0.066(6) -0.015(5) -0.010(4) -0.013(5)
C44 0.053(6) 0.073(7) 0.089(8) -0.015(6) -0.024(5) 0.001(5)
C45 0.096(9) 0.062(7) 0.085(8) -0.009(6) -0.037(7) 0.012(6)
C46 0.098(9) 0.050(6) 0.108(9) -0.004(6) -0.050(8) -0.012(6)
C47 0.073(7) 0.072(7) 0.080(7) 0.001(6) -0.026(6) -0.025(6)
C48 0.078(7) 0.098(8) 0.068(6) -0.019(6) -0.043(6) 0.004(6)
C51 0.043(5) 0.050(5) 0.047(5) -0.010(4) -0.019(4) 0.000(4)
C52 0.041(5) 0.051(5) 0.058(5) -0.015(4) -0.007(4) -0.002(4)
C53 0.042(5) 0.067(6) 0.060(6) 0.008(5) -0.010(4) 0.002(4)
C54 0.049(6) 0.076(8) 0.107(10) 0.009(7) -0.012(6) 0.001(5)
C55 0.065(7) 0.059(7) 0.135(12) 0.002(8) -0.001(8) 0.013(6)
C56 0.080(8) 0.069(8) 0.140(13) -0.045(8) 0.030(8) -0.023(7)
C57 0.065(6) 0.063(6) 0.073(7) -0.024(5) 0.002(5) -0.015(5)
C58 0.057(6) 0.055(6) 0.064(6) -0.009(5) -0.006(5) -0.001(4)
C59 0.095(9) 0.066(7) 0.107(10) -0.012(7) 0.003(7) -0.006(6)
C61 0.047(5) 0.078(7) 0.057(6) -0.010(5) -0.012(4) -0.022(5)
C62 0.043(5) 0.063(6) 0.068(6) -0.010(5) -0.015(4) -0.023(4)
C63 0.069(6) 0.065(6) 0.067(7) -0.002(5) -0.019(5) -0.017(5)
C64 0.097(9) 0.082(8) 0.088(9) 0.006(7) -0.026(7) -0.015(7)
C65 0.097(10) 0.066(8) 0.142(14) 0.004(8) -0.056(9) -0.010(7)
C66 0.077(8) 0.064(7) 0.125(12) -0.025(7) -0.020(7) -0.004(6)
C67 0.071(7) 0.073(7) 0.085(8) -0.029(6) -0.016(6) -0.026(6)
C68 0.065(7) 0.080(7) 0.114(10) 0.000(7) -0.041(7) -0.023(6)
C69 0.092(9) 0.106(10) 0.153(14) 0.007(9) -0.053(9) -0.053(8)
C71 0.086(8) 0.087(8) 0.086(8) -0.016(6) -0.046(7) 0.012(6)
C72 0.081(7) 0.070(7) 0.065(7) -0.004(5) -0.035(6) 0.008(6)
C73 0.092(8) 0.095(9) 0.083(8) -0.014(7) -0.033(7) 0.009(7)
C74 0.122(13) 0.083(9) 0.137(14) 0.018(9) -0.021(10) 0.025(9)
C75 0.118(15) 0.143(16) 0.137(15) 0.018(12) -0.044(12) 0.047(13)
C76 0.066(9) 0.21(2) 0.131(14) 0.028(14) -0.030(9) 0.014(11)
C77 0.098(10) 0.134(12) 0.075(8) 0.027(8) -0.033(7) -0.039(9)
C110 0.067(7) 0.122(11) 0.162(13) -0.072(10) -0.057(8) 0.003(7)
C111 0.068(8) 0.124(11) 0.127(12) -0.032(9) -0.002(8) -0.028(7)
C131 0.092(8) 0.095(9) 0.076(8) -0.009(7) -0.022(6) -0.014(7)
C151 0.140(14) 0.089(10) 0.22(2) -0.009(11) -0.041(14) -0.050(10)
C171 0.105(9) 0.111(10) 0.086(9) -0.043(8) -0.033(7) 0.000(8)
C431 0.062(7) 0.079(8) 0.134(12) -0.015(8) 0.006(7) -0.011(6)
C451 0.139(13) 0.087(9) 0.128(13) -0.027(9) -0.029(10) 0.037(9)
C471 0.086(9) 0.085(8) 0.139(12) 0.011(8) -0.024(8) -0.046(7)
C510 0.087(8) 0.106(9) 0.089(9) 0.036(7) -0.028(7) -0.006(7)
C511 0.085(8) 0.073(7) 0.076(8) -0.002(6) 0.008(6) -0.016(6)
C531 0.058(6) 0.112(9) 0.090(8) -0.019(7) -0.034(6) -0.010(6)
C551 0.124(12) 0.042(7) 0.213(19) 0.003(8) 0.038(12) 0.002(7)
C571 0.098(9) 0.111(10) 0.085(8) -0.030(7) -0.041(7) -0.020(7)
C610 0.103(9) 0.110(10) 0.112(11) -0.012(8) -0.070(8) -0.020(8)
C611 0.057(7) 0.111(10) 0.144(12) -0.035(9) -0.032(7) -0.003(7)
C631 0.105(9) 0.110(9) 0.059(7) -0.003(7) -0.019(6) -0.023(8)
C651 0.164(17) 0.088(11) 0.21(2) -0.010(12) -0.063(15) 0.021(11)
C671 0.081(8) 0.113(10) 0.088(9) -0.047(8) -0.020(6) -0.014(7)
C351 0.122(7) 0.111(7) 0.276(16) -0.013(8) -0.108(10) -0.019(5)
C231 0.151(6) 0.196(7) 0.090(4) 0.022(4) -0.015(3) -0.012(5)
C251 0.151(6) 0.196(7) 0.090(4) 0.022(4) -0.015(3) -0.012(5)
C21A 0.067(12) 0.45(6) 0.31(4) 0.18(4) -0.033(17) -0.01(2)
C211 0.23(2) 0.29(3) 0.085(12) 0.016(15) 0.053(14) 0.10(2)
C29B 0.34(4) 0.21(2) 0.113(16) -0.011(16) 0.044(19) 0.17(3)
C410 0.11(2) 0.26(4) 0.13(2) -0.06(2) -0.071(18) -0.04(2)
C411 0.103(18) 0.28(4) 0.10(2) -0.13(3) -0.066(16) 0.10(2)
C49 0.21(4) 0.13(2) 0.056(14) 0.006(14) -0.013(19) -0.02(3)
C41A 0.078(7) 0.098(8) 0.068(6) -0.019(6) -0.043(6) 0.004(6)
C41B 0.17(5) 0.17(4) 0.06(2) 0.05(3) -0.01(2) 0.08(4)
C49A 0.08(2) 0.17(4) 0.054(19) -0.03(2) -0.029(18) 0.02(2)
C31A 0.092(12) 0.114(13) 0.42(4) -0.081(19) -0.101(18) 0.022(10)
C39A 0.131(14) 0.110(13) 0.51(4) 0.092(19) -0.19(2) -0.071(11)
C31B 0.162(18) 0.25(2) 0.29(3) 0.15(2) -0.16(2) -0.122(18)
C27A 0.151(6) 0.196(7) 0.090(4) 0.022(4) -0.015(3) -0.012(5)
C33A 0.096(11) 0.28(3) 0.155(17) -0.109(18) 0.027(11) -0.095(14)
C371 0.163(18) 0.35(3) 0.148(17) -0.11(2) 0.003(14) -0.15(2)

loop_
_atom_type_symbol
_atom_type_description
_atom_type_scat_dispersion_real
_atom_type_scat_dispersion_imag
_atom_type_scat_source
C C 0.0033 0.0016 'International Tables Vol C Tables 4.2.6.8 and 6.1.1.4'
H H 0.0000 0.0000 'International Tables Vol C Tables 4.2.6.8 and 6.1.1.4'
N N 0.0061 0.0033 'International Tables Vol C Tables 4.2.6.8 and 6.1.1.4'
U U -9.6767 9.6646 'International Tables Vol C Tables 4.2.6.8 and 6.1.1.4'
K K 0.2009 0.2494 'International Tables Vol C Tables 4.2.6.8 and 6.1.1.4'

loop_
_geom_angle_atom_site_label_1
_geom_angle_atom_site_label_2
_geom_angle_atom_site_label_3
_geom_angle
N1 U1 N2 101.9(3)
N1 U1 N3 104.3(3)
N2 U1 N3 90.2(3)
N1 U1 C4 95.0(3)
N2 U1 C4 113.4(4)
N3 U1 C4 145.8(3)
N1 U1 C5 122.7(3)
N2 U1 C5 90.8(3)
N3 U1 C5 131.6(3)
C4 U1 C5 31.6(3)
N1 U1 C2 106.5(3)
N2 U1 C2 149.9(3)
N3 U1 C2 92.4(3)
C4 U1 C2 54.7(3)
C5 U1 C2 65.4(3)
N1 U1 C1 137.8(3)
N2 U1 C1 119.9(3)
N3 U1 C1 81.9(3)
C4 U1 C1 65.1(3)
C5 U1 C1 56.3(3)
C2 U1 C1 31.5(3)
N1 U1 C6 151.3(3)
N2 U1 C6 94.0(3)
N3 U1 C6 99.2(3)
C4 U1 C6 56.6(3)
C5 U1 C6 32.5(3)
C2 U1 C6 55.9(3)
C1 U1 C6 31.2(3)
N1 U1 C3 87.9(3)
N2 U1 C3 144.5(3)
N3 U1 C3 120.7(3)
C4 U1 C3 31.2(3)
C5 U1 C3 56.2(3)
C2 U1 C3 30.3(3)
C1 U1 C3 55.4(3)
C6 U1 C3 65.9(3)
N1 U1 K1 143.40(19)
N2 U1 K1 55.1(2)
N3 U1 K1 53.8(2)
C4 U1 K1 119.5(2)
C5 U1 K1 88.7(2)
C2 U1 K1 103.7(2)
C1 U1 K1 73.5(2)
C6 U1 K1 64.90(18)
C3 U1 K1 127.9(2)
N4 U2 N5 99.6(3)
N4 U2 N6 99.3(3)
N5 U2 N6 95.2(3)
N4 U2 C1 134.3(3)
N5 U2 C1 83.9(3)
N6 U2 C1 125.9(3)
N4 U2 C6 156.5(3)
N5 U2 C6 97.0(2)
N6 U2 C6 95.6(3)
C1 U2 C6 32.0(3)
N4 U2 C2 103.8(3)
N5 U2 C2 99.3(3)
N6 U2 C2 150.2(3)
C1 U2 C2 32.0(3)
C6 U2 C2 56.9(3)
N4 U2 C5 130.9(3)
N5 U2 C5 128.9(3)
N6 U2 C5 84.9(3)
C1 U2 C5 57.1(3)
C6 U2 C5 32.9(3)
C2 U2 C5 65.7(3)
N4 U2 C3 89.6(3)
N5 U2 C3 128.9(3)
N6 U2 C3 133.0(3)
C1 U2 C3 56.4(3)
C6 U2 C3 67.0(3)
C2 U2 C3 30.6(3)
C5 U2 C3 56.4(3)
N4 U2 C4 102.0(3)
N5 U2 C4 149.3(2)
N6 U2 C4 102.5(3)
C1 U2 C4 65.4(3)
C6 U2 C4 56.8(3)
C2 U2 C4 54.5(3)
C5 U2 C4 31.3(3)
C3 U2 C4 31.0(3)
N4 U2 K2 129.44(19)
N5 U2 K2 53.43(19)
N6 U2 K2 51.49(19)
C1 U2 K2 89.1(2)
C6 U2 K2 73.98(19)
C2 U2 K2 120.8(2)
C5 U2 K2 91.1(2)
C3 U2 K2 141.0(2)
C4 U2 K2 122.3(2)
C71 K1 N3 105.7(3)
C71 K1 N2 104.7(3)
N3 K1 N2 63.9(2)
C71 K1 C32 113.6(4)
N3 K1 C32 45.5(2)
N2 K1 C32 105.2(3)
C71 K1 C7 24.2(3)
N3 K1 C7 93.1(3)
N2 K1 C7 80.7(3)
C32 K1 C7 119.0(3)
C71 K1 C37 132.6(4)
N3 K1 C37 63.0(3)
N2 K1 C37 108.8(4)
C32 K1 C37 25.0(3)
C7 K1 C37 143.6(4)
C71 K1 C33 90.5(4)
N3 K1 C33 59.8(3)
N2 K1 C33 123.7(3)
C32 K1 C33 25.3(3)
C7 K1 C33 102.2(4)
C37 K1 C33 42.8(4)
C71 K1 C36 121.1(5)
N3 K1 C36 87.7(4)
N2 K1 C36 131.4(4)
C32 K1 C36 44.0(4)
C7 K1 C36 142.8(5)
C37 K1 C36 26.1(4)
C33 K1 C36 47.5(5)
C71 K1 C21 113.0(5)
N3 K1 C21 81.4(4)
N2 K1 C21 21.2(3)
C32 K1 C21 116.1(4)
C7 K1 C21 91.1(4)
C37 K1 C21 110.3(5)
C33 K1 C21 139.3(4)
C36 K1 C21 125.7(6)
C71 K1 C31 112.1(3)
N3 K1 C31 20.3(2)
N2 K1 C31 81.6(2)
C32 K1 C31 25.3(2)
C7 K1 C31 106.7(3)
C37 K1 C31 44.0(3)
C33 K1 C31 43.1(3)
C36 K1 C31 67.8(4)
C21 K1 C31 96.2(4)
C71 K1 C6 44.0(2)
N3 K1 C6 70.1(2)
N2 K1 C6 66.4(2)
C32 K1 C6 103.2(3)
C7 K1 C6 23.7(2)
C37 K1 C6 127.8(3)
C33 K1 C6 94.2(3)
C36 K1 C6 141.6(5)
C21 K1 C6 82.7(4)
C31 K1 C6 85.6(2)
C71 K1 U1 87.3(2)
N3 K1 U1 37.51(15)
N2 K1 U1 37.39(16)
C32 K1 U1 82.72(19)
C7 K1 U1 66.1(2)
C37 K1 U1 99.6(3)
C33 K1 U1 91.8(3)
C36 K1 U1 125.1(3)
C21 K1 U1 58.6(3)
C31 K1 U1 57.73(17)
C6 K1 U1 43.43(14)
N6 K2 N5 67.8(2)
N6 K2 C62 46.7(2)
N5 K2 C62 111.7(2)
N6 K2 C53 130.3(2)
N5 K2 C53 65.4(2)
C62 K2 C53 148.9(3)
N6 K2 C52 105.0(2)
N5 K2 C52 46.1(2)
C62 K2 C52 129.7(3)
C53 K2 C52 26.0(2)
N6 K2 C71 98.7(3)
N5 K2 C71 83.9(3)
C62 K2 C71 118.6(3)
C53 K2 C71 92.2(3)
C52 K2 C71 104.3(3)
N6 K2 C67 63.9(3)
N5 K2 C67 114.6(3)
C62 K2 C67 26.2(3)
C53 K2 C67 124.0(3)
C52 K2 C67 111.3(3)
C71 K2 C67 143.2(3)
N6 K2 C7 75.6(2)
N5 K2 C7 78.2(3)
C62 K2 C7 99.4(3)
C53 K2 C7 109.6(3)
C52 K2 C7 113.3(3)
C71 K2 C7 23.3(3)
C67 K2 C7 125.6(3)
N6 K2 C72 117.7(2)
N5 K2 C72 107.5(2)
C62 K2 C72 117.2(3)
C53 K2 C72 91.8(3)
C52 K2 C72 112.9(3)
C71 K2 C72 26.2(3)
C67 K2 C72 132.9(3)
C7 K2 C72 44.9(3)
N6 K2 C73 113.8(3)
N5 K2 C73 130.3(3)
C62 K2 C73 96.3(3)
C53 K2 C73 108.7(3)
C52 K2 C73 133.4(3)
C71 K2 C73 46.4(3)
C67 K2 C73 108.5(3)
C7 K2 C73 56.6(3)
C72 K2 C73 24.5(3)
N6 K2 C54 143.6(3)
N5 K2 C54 87.4(2)
C62 K2 C54 133.4(3)
C53 K2 C54 24.1(3)
C52 K2 C54 42.6(3)
C71 K2 C54 104.9(3)
C67 K2 C54 107.3(3)
C7 K2 C54 126.6(4)
C72 K2 C54 94.5(3)
C73 K2 C54 102.6(3)
N6 K2 C63 60.7(2)
N5 K2 C63 128.4(2)
C62 K2 C63 24.0(2)
C53 K2 C63 162.0(3)
C52 K2 C63 153.2(2)
C71 K2 C63 100.4(3)
C67 K2 C63 43.0(3)
C7 K2 C63 86.2(3)
C72 K2 C63 93.8(3)
C73 K2 C63 72.3(3)
C54 K2 C63 138.1(3)
C11 N1 U1 167.4(7)
C21 N2 U1 174.3(11)
C21 N2 K1 98.1(10)
U1 N2 K1 87.5(3)
C31 N3 U1 167.0(8)
C31 N3 K1 103.5(6)
U1 N3 K1 88.7(3)
C41 N4 U2 162.4(6)
C51 N5 U2 168.8(6)
C51 N5 K2 101.2(5)
U2 N5 K2 89.9(2)
C61 N6 U2 165.3(7)
C61 N6 K2 102.9(6)
U2 N6 K2 91.6(2)
C6 C1 C2 120.4(8)
C6 C1 U2 74.3(5)
C2 C1 U2 75.6(5)
C6 C1 U1 74.5(5)
C2 C1 U1 74.1(5)
U2 C1 U1 115.5(3)
C6 C1 H1A 119.8
C2 C1 H1A 119.8
U2 C1 H1A 121.5
U1 C1 H1A 123.0
C3 C2 C1 122.1(9)
C3 C2 U2 76.2(6)
C1 C2 U2 72.4(5)
C3 C2 U1 76.0(5)
C1 C2 U1 74.5(5)
U2 C2 U1 114.2(4)
C3 C2 H2A 118.9
C1 C2 H2A 118.9
U2 C2 H2A 123.9
U1 C2 H2A 121.7
C2 C3 C4 118.4(9)
C2 C3 U2 73.2(5)
C4 C3 U2 74.5(5)
C2 C3 U1 73.6(5)
C4 C3 U1 72.1(5)
U2 C3 U1 112.0(4)
C2 C3 H3A 120.8
C4 C3 H3A 120.8
U2 C3 H3A 122.9
U1 C3 H3A 125.1
C3 C4 C5 122.3(8)
C3 C4 U1 76.7(5)
C5 C4 U1 74.7(5)
C3 C4 U2 74.5(5)
C5 C4 U2 73.2(5)
U1 C4 U2 113.9(3)
C3 C4 H4A 118.8
C5 C4 H4A 118.8
U1 C4 H4A 120.8
U2 C4 H4A 125.3
C4 C5 C6 118.6(9)
C4 C5 U1 73.7(5)
C6 C5 U1 74.6(5)
C4 C5 U2 75.5(5)
C6 C5 U2 72.0(5)
U1 C5 U2 114.5(3)
C4 C5 H5A 120.7
C6 C5 H5A 120.7
U1 C5 H5A 122.3
U2 C5 H5A 123.2
C7 C6 C1 124.2(9)
C7 C6 C5 117.2(10)
C1 C6 C5 118.1(8)
C7 C6 U2 115.2(6)
C1 C6 U2 73.7(5)
C5 C6 U2 75.1(5)
C7 C6 U1 129.6(6)
C1 C6 U1 74.3(5)
C5 C6 U1 72.9(5)
U2 C6 U1 115.1(3)
C7 C6 K1 61.4(5)
C1 C6 K1 94.0(5)
C5 C6 K1 122.1(5)
U2 C6 K1 162.6(3)
U1 C6 K1 71.67(19)
C71 C7 C6 133.8(14)
C71 C7 K1 70.2(7)
C6 C7 K1 94.9(6)
C71 C7 K2 73.3(7)
C6 C7 K2 111.6(6)
K1 C7 K2 143.5(4)
C71 C7 H7A 113.1
C6 C7 H7A 113.1
K1 C7 H7A 108.8
K2 C7 H7A 84.1
N1 C11 C12 119.9(8)
N1 C11 C18 122.2(9)
C12 C11 C18 118.0(8)
C17 C12 C13 120.7(10)
C17 C12 C11 120.1(10)
C13 C12 C11 119.0(8)
C14 C13 C12 119.0(10)
C14 C13 C131 118.9(11)
C12 C13 C131 122.0(9)
C13 C14 C15 121.0(13)
C13 C14 H14A 119.5
C15 C14 H14A 119.5
C16 C15 C14 118.6(12)
C16 C15 C151 120.0(15)
C14 C15 C151 121.4(16)
C15 C16 C17 121.5(12)
C15 C16 H16A 119.3
C17 C16 H16A 119.3
C12 C17 C16 119.1(12)
C12 C17 C171 122.6(10)
C16 C17 C171 118.2(11)
C19 C18 C111 107.6(10)
C19 C18 C110 109.5(10)
C111 C18 C110 111.6(11)
C19 C18 C11 112.0(9)
C111 C18 C11 109.2(9)
C110 C18 C11 107.1(8)
C18 C19 H19A 109.5
C18 C19 H19B 109.5
H19A C19 H19B 109.5
C18 C19 H19C 109.5
H19A C19 H19C 109.5
H19B C19 H19C 109.5
N2 C21 C22 121.2(16)
N2 C21 C28 119.8(16)
C22 C21 C28 119.0(15)
N2 C21 K1 60.7(9)
C22 C21 K1 61.5(8)
C28 C21 K1 167.9(18)
C23 C22 C27 120.0
C23 C22 C21 117.3(15)
C27 C22 C21 120.4(15)
C22 C23 C24 120.0
C22 C23 C231 122.0(15)
C24 C23 C231 117.8(15)
C23 C24 C25 120.0
C24 C25 C26 120.0
C24 C25 C251 125.9(14)
C26 C25 C251 113.6(14)
C27 C26 C25 120.0
C26 C27 C22 120.0
C26 C27 C27A 123.4(15)
C22 C27 C27A 116.4(15)
C21A C28 C211 111(3)
C21A C28 C21 107(2)
C211 C28 C21 111.3(17)
C21A C28 C29B 112(2)
C211 C28 C29B 109(2)
C21 C28 C29B 107(2)
N3 C31 C32 116.9(9)
N3 C31 C38 122.0(10)
C32 C31 C38 121.1(9)
N3 C31 K1 56.2(6)
C32 C31 K1 61.0(5)
C38 C31 K1 173.4(11)
C37 C32 C33 117.1(13)
C37 C32 C31 123.7(11)
C33 C32 C31 118.5(11)
C37 C32 K1 81.1(7)
C33 C32 K1 87.3(7)
C31 C32 K1 93.7(6)
C34 C33 C32 124.3(19)
C34 C33 C33A 114.1(18)
C32 C33 C33A 121.6(14)
C34 C33 K1 92.4(12)
C32 C33 K1 67.4(7)
C33A C33 K1 115.7(8)
C35 C34 C33 118(2)
C35 C34 H34A 121.2
C33 C34 H34A 121.2
C34 C35 C36 124(2)
C34 C35 C351 109(2)
C36 C35 C351 126(2)
C35 C36 C37 118(2)
C35 C36 K1 87.0(12)
C37 C36 K1 67.9(7)
C35 C36 H36A 120.6
C37 C36 H36A 120.6
K1 C36 H36A 120.6
C32 C37 C371 120.2(16)
C32 C37 C36 117.9(16)
C371 C37 C36 121.8(18)
C32 C37 K1 73.9(6)
C371 C37 K1 107.2(10)
C36 C37 K1 86.0(8)
C39A C38 C31 109.4(12)
C39A C38 C31A 111.7(17)
C31 C38 C31A 108.2(15)
C39A C38 C31B 107.2(18)
C31 C38 C31B 106.5(15)
C31A C38 C31B 113.6(15)
N4 C41 C42 119.6(8)
N4 C41 C48 121.7(8)
C42 C41 C48 118.7(8)
C47 C42 C43 119.7(9)
C47 C42 C41 120.4(8)
C43 C42 C41 119.9(8)
C44 C43 C42 118.2(9)
C44 C43 C431 119.9(9)
C42 C43 C431 121.9(9)
C43 C44 C45 124.0(10)
C43 C44 H44A 118.0
C45 C44 H44A 118.0
C46 C45 C44 115.8(10)
C46 C45 C451 122.8(12)
C44 C45 C451 121.3(12)
C45 C46 C47 123.7(10)
C45 C46 H46A 118.1
C47 C46 H46A 118.1
C46 C47 C42 118.4(10)
C46 C47 C471 121.2(10)
C42 C47 C471 120.1(10)
C41A C48 C49 134.8(19)
C41A C48 C41 111.7(16)
C49 C48 C41 112.4(14)
C41A C48 C41B 117(3)
C49 C48 C41B 53.6(19)
C41 C48 C41B 111(2)
C41A C48 C411 70.9(19)
C49 C48 C411 103(2)
C41 C48 C411 110.0(10)
C41B C48 C411 52.3(19)
C41A C48 C410 39.4(16)
C49 C48 C410 115.0(19)
C41 C48 C410 107.6(13)
C41B C48 C410 141(2)
C411 C48 C410 108.8(19)
C41A C48 C49A 109(2)
C49 C48 C49A 45.7(18)
C41 C48 C49A 109.5(14)
C41B C48 C49A 98(2)
C411 C48 C49A 137.1(17)
C410 C48 C49A 73.7(19)
N5 C51 C52 116.8(8)
N5 C51 C58 123.4(7)
C52 C51 C58 119.7(7)
N5 C51 K2 58.0(5)
C52 C51 K2 61.4(4)
C58 C51 K2 164.7(5)
C53 C52 C57 121.1(9)
C53 C52 C51 121.5(8)
C57 C52 C51 117.0(8)
C53 C52 K2 76.1(5)
C57 C52 K2 95.8(6)
C51 C52 K2 92.7(5)
C52 C53 C54 117.8(10)
C52 C53 C531 121.5(8)
C54 C53 C531 120.7(10)
C52 C53 K2 77.9(5)
C54 C53 K2 92.1(6)
C531 C53 K2 98.9(6)
C55 C54 C53 124.9(11)
C55 C54 K2 96.0(7)
C53 C54 K2 63.8(5)
C55 C54 H54A 117.4
C53 C54 H54A 117.4
K2 C54 H54A 117.4
C54 C55 C56 117.4(11)
C54 C55 C551 126.4(15)
C56 C55 C551 116.1(15)
C55 C56 C57 122.2(12)
C55 C56 H56A 118.9
C57 C56 H56A 118.9
C52 C57 C56 116.5(11)
C52 C57 C571 124.0(9)
C56 C57 C571 119.4(11)
C52 C57 K2 60.9(5)
C56 C57 K2 91.7(7)
C571 C57 K2 119.3(7)
C511 C58 C510 108.5(9)
C511 C58 C51 112.6(8)
C510 C58 C51 108.0(8)
C511 C58 C59 110.1(9)
C510 C58 C59 110.3(9)
C51 C58 C59 107.4(8)
C58 C59 H59A 109.5
C58 C59 H59B 109.5
H59A C59 H59B 109.5
C58 C59 H59C 109.5
H59A C59 H59C 109.5
H59B C59 H59C 109.5
N6 C61 C62 117.9(8)
N6 C61 C68 121.9(9)
C62 C61 C68 120.2(8)
N6 C61 K2 56.2(5)
C62 C61 K2 61.8(4)
C68 C61 K2 175.9(7)
C63 C62 C67 119.4(10)
C63 C62 C61 119.4(9)
C67 C62 C61 120.8(9)
C63 C62 K2 92.6(5)
C67 C62 K2 79.2(5)
C61 C62 K2 92.3(5)
C64 C63 C62 119.0(10)
C64 C63 C631 118.7(11)
C62 C63 C631 122.3(10)
C64 C63 K2 92.7(7)
C62 C63 K2 63.4(5)
C631 C63 K2 112.3(7)
C63 C64 C65 123.3(13)
C63 C64 H64A 118.3
C65 C64 H64A 118.3
C64 C65 C66 116.5(12)
C64 C65 C651 120.3(16)
C66 C65 C651 123.2(15)
C67 C66 C65 121.1(12)
C67 C66 K2 64.1(6)
C65 C66 K2 92.3(7)
C67 C66 H66A 119.3
C65 C66 H66A 119.3
K2 C66 H66A 119.3
C66 C67 C62 120.6(12)
C66 C67 C671 119.7(11)
C62 C67 C671 119.5(11)
C66 C67 K2 92.8(7)
C62 C67 K2 74.6(5)
C671 C67 K2 99.4(7)
C69 C68 C610 111.0(10)
C69 C68 C611 110.6(11)
C610 C68 C611 112.9(11)
C69 C68 C61 110.1(9)
C610 C68 C61 104.7(9)
C611 C68 C61 107.3(9)
C68 C69 H69A 109.5
C68 C69 H69B 109.5
H69A C69 H69B 109.5
C68 C69 H69C 109.5
H69A C69 H69C 109.5
H69B C69 H69C 109.5
C7 C71 C72 129.3(13)
C7 C71 K1 85.6(7)
C72 C71 K1 103.2(7)
C7 C71 K2 83.3(7)
C72 C71 K2 82.8(6)
K1 C71 K2 168.8(5)
C7 C71 H71A 115.4
C72 C71 H71A 115.4
K1 C71 H71A 79.8
K2 C71 H71A 106.4
C77 C72 C73 117.1(10)
C77 C72 C71 115.8(12)
C73 C72 C71 127.0(11)
C77 C72 K2 119.1(8)
C73 C72 K2 81.6(7)
C71 C72 K2 71.0(6)
C74 C73 C72 119.4(13)
C74 C73 K2 121.6(10)
C72 C73 K2 73.9(6)
C74 C73 H73A 120.3
C72 C73 H73A 120.3
K2 C73 H73A 75.9
C75 C74 C73 122.8(17)
C75 C74 H74A 118.6
C73 C74 H74A 118.6
C74 C75 C76 122.3(16)
C74 C75 H75A 118.9
C76 C75 H75A 118.8
C75 C76 C77 117.6(14)
C75 C76 H76A 121.2
C77 C76 H76A 121.2
C72 C77 C76 120.7(14)
C72 C77 H77A 119.6
C76 C77 H77A 119.6
C18 C110 H11A 109.5
C18 C110 H11B 109.5
H11A C110 H11B 109.5
C18 C110 H11C 109.5
H11A C110 H11C 109.5
H11B C110 H11C 109.5
C18 C111 H11D 109.5
C18 C111 H11E 109.5
H11D C111 H11E 109.5
C18 C111 H11F 109.5
H11D C111 H11F 109.5
H11E C111 H11F 109.5
C13 C131 H13A 109.5
C13 C131 H13B 109.5
H13A C131 H13B 109.5
C13 C131 H13C 109.5
H13A C131 H13C 109.5
H13B C131 H13C 109.5
C15 C151 H15A 109.5
C15 C151 H15B 109.5
H15A C151 H15B 109.5
C15 C151 H15C 109.5
H15A C151 H15C 109.5
H15B C151 H15C 109.5
C17 C171 H17A 109.5
C17 C171 H17B 109.5
H17A C171 H17B 109.5
C17 C171 H17C 109.5
H17A C171 H17C 109.5
H17B C171 H17C 109.5
C43 C431 H43A 109.5
C43 C431 H43B 109.5
H43A C431 H43B 109.5
C43 C431 H43C 109.5
H43A C431 H43C 109.5
H43B C431 H43C 109.5
C45 C451 H45A 109.5
C45 C451 H45B 109.5
H45A C451 H45B 109.5
C45 C451 H45C 109.5
H45A C451 H45C 109.5
H45B C451 H45C 109.5
C47 C471 H47A 109.5
C47 C471 H47B 109.5
H47A C471 H47B 109.5
C47 C471 H47C 109.5
H47A C471 H47C 109.5
H47B C471 H47C 109.5
C58 C510 H51A 109.5
C58 C510 H51B 109.5
H51A C510 H51B 109.5
C58 C510 H51C 109.5
H51A C510 H51C 109.5
H51B C510 H51C 109.5
C58 C511 H51D 109.5
C58 C511 H51E 109.5
H51D C511 H51E 109.5
C58 C511 H51F 109.5
H51D C511 H51F 109.5
H51E C511 H51F 109.5
C53 C531 H53A 109.5
C53 C531 H53B 109.5
H53A C531 H53B 109.5
C53 C531 H53C 109.5
H53A C531 H53C 109.5
H53B C531 H53C 109.5
C55 C551 H55A 109.5
C55 C551 H55B 109.5
H55A C551 H55B 109.5
C55 C551 H55C 109.5
H55A C551 H55C 109.5
H55B C551 H55C 109.5
C57 C571 H57A 109.5
C57 C571 H57B 109.5
H57A C571 H57B 109.5
C57 C571 H57C 109.5
H57A C571 H57C 109.5
H57B C571 H57C 109.5
C68 C610 H61A 109.5
C68 C610 H61B 109.5
H61A C610 H61B 109.5
C68 C610 H61C 109.5
H61A C610 H61C 109.5
H61B C610 H61C 109.5
C68 C611 H61D 109.5
C68 C611 H61E 109.5
H61D C611 H61E 109.5
C68 C611 H61F 109.5
H61D C611 H61F 109.5
H61E C611 H61F 109.5
C63 C631 H63A 109.5
C63 C631 H63B 109.5
H63A C631 H63B 109.5
C63 C631 H63C 109.5
H63A C631 H63C 109.5
H63B C631 H63C 109.5
C65 C651 H65A 109.5
C65 C651 H65B 109.5
H65A C651 H65B 109.5
C65 C651 H65C 109.5
H65A C651 H65C 109.5
H65B C651 H65C 109.5
C67 C671 H67A 109.5
C67 C671 H67B 109.5
H67A C671 H67B 109.5
C67 C671 H67C 109.5
H67A C671 H67C 109.5
H67B C671 H67C 109.5
C35 C351 H35A 109.5
C35 C351 H35B 109.5
H35A C351 H35B 109.5
C35 C351 H35C 109.5
H35A C351 H35C 109.5
H35B C351 H35C 109.5
C23 C231 H23A 109.5
C23 C231 H23B 109.5
H23A C231 H23B 109.5
C23 C231 H23C 109.5
H23A C231 H23C 109.5
H23B C231 H23C 109.5
C25 C251 H25D 109.5
C25 C251 H25E 109.5
H25D C251 H25E 109.5
C25 C251 H25F 109.5
H25D C251 H25F 109.5
H25E C251 H25F 109.5
C28 C21A H21G 109.5
C28 C21A H21H 109.5
H21G C21A H21H 109.5
C28 C21A H21I 109.5
H21G C21A H21I 109.5
H21H C21A H21I 109.5
C28 C211 H21J 109.5
C28 C211 H21K 109.5
H21J C211 H21K 109.5
C28 C211 H21L 109.5
H21J C211 H21L 109.5
H21K C211 H21L 109.5
C28 C29B H29G 109.5
C28 C29B H29H 109.5
H29G C29B H29H 109.5
C28 C29B H29I 109.5
H29G C29B H29I 109.5
H29H C29B H29I 109.5
C48 C410 H41A 109.5
C48 C410 H41B 109.5
H41A C410 H41B 109.5
C48 C410 H41C 109.5
H41A C410 H41C 109.5
H41B C410 H41C 109.5
C48 C411 H41D 109.5
C48 C411 H41E 109.5
H41D C411 H41E 109.5
C48 C411 H41F 109.5
H41D C411 H41F 109.5
H41E C411 H41F 109.5
C48 C49 H49A 109.5
C48 C49 H49B 109.5
H49A C49 H49B 109.5
C48 C49 H49C 109.5
H49A C49 H49C 109.5
H49B C49 H49C 109.5
C48 C41A H41G 109.5
C48 C41A H41H 109.5
H41G C41A H41H 109.5
C48 C41A H41I 109.5
H41G C41A H41I 109.5
H41H C41A H41I 109.5
C48 C41B H41J 109.5
C48 C41B H41K 109.5
H41J C41B H41K 109.5
C48 C41B H41L 109.5
H41J C41B H41L 109.5
H41K C41B H41L 109.5
C48 C49A H49G 109.5
C48 C49A H49H 109.5
H49G C49A H49H 109.5
C48 C49A H49I 109.5
H49G C49A H49I 109.5
H49H C49A H49I 109.5
C38 C31A H31G 109.5
C38 C31A H31H 109.5
H31G C31A H31H 109.5
C38 C31A H31I 109.5
H31G C31A H31I 109.5
H31H C31A H31I 109.5
C38 C39A H39G 109.5
C38 C39A H39H 109.5
H39G C39A H39H 109.5
C38 C39A H39I 109.5
H39G C39A H39I 109.5
H39H C39A H39I 109.5
C38 C31B H31J 109.5
C38 C31B H31K 109.5
H31J C31B H31K 109.5
C38 C31B H31L 109.5
H31J C31B H31L 109.5
H31K C31B H31L 109.5
C27 C27A H27D 109.5
C27 C27A H27E 109.5
H27D C27A H27E 109.5
C27 C27A H27F 109.5
H27D C27A H27F 109.5
H27E C27A H27F 109.5
C33 C33A H33D 109.5
C33 C33A H33E 109.5
H33D C33A H33E 109.5
C33 C33A H33F 109.5
H33D C33A H33F 109.5
H33E C33A H33F 109.5
C37 C371 H37A 109.5
C37 C371 H37B 109.5
H37A C371 H37B 109.5
C37 C371 H37C 109.5
H37A C371 H37C 109.5
H37B C371 H37C 109.5

loop_
_geom_bond_atom_site_label_1
_geom_bond_atom_site_label_2
_geom_bond_distance
U1 N1 2.208(7)
U1 N2 2.250(8)
U1 N3 2.255(8)
U1 C4 2.644(8)
U1 C5 2.657(9)
U1 C2 2.673(9)
U1 C1 2.678(8)
U1 C6 2.681(9)
U1 C3 2.704(9)
U1 K1 3.702(2)
U2 N4 2.211(7)
U2 N5 2.257(6)
U2 N6 2.270(8)
U2 C1 2.608(9)
U2 C6 2.616(9)
U2 C2 2.649(10)
U2 C5 2.658(8)
U2 C3 2.688(9)
U2 C4 2.688(8)
U2 K2 3.777(2)
K1 C71 2.939(11)
K1 N3 2.990(9)
K1 N2 3.040(9)
K1 C32 3.066(10)
K1 C7 3.113(10)
K1 C37 3.151(12)
K1 C33 3.317(15)
K1 C36 3.393(16)
K1 C21 3.451(19)
K1 C31 3.498(11)
K1 C6 3.532(9)
K2 N6 2.957(8)
K2 N5 3.033(8)
K2 C62 3.056(8)
K2 C53 3.061(9)
K2 C52 3.084(9)
K2 C71 3.092(11)
K2 C67 3.114(10)
K2 C7 3.206(10)
K2 C72 3.245(10)
K2 C73 3.341(12)
K2 C54 3.408(11)
K2 C63 3.415(10)
N1 C11 1.239(11)
N2 C21 1.261(18)
N3 C31 1.246(12)
N4 C41 1.289(11)
N5 C51 1.271(10)
N6 C61 1.265(11)
C1 C6 1.441(14)
C1 C2 1.451(14)
C1 H1A 0.9500
C2 C3 1.407(14)
C2 H2A 0.9500
C3 C4 1.438(15)
C3 H3A 0.9500
C4 C5 1.444(14)
C4 H4A 0.9500
C5 C6 1.493(12)
C5 H5A 0.9500
C6 C7 1.423(14)
C7 C71 1.279(15)
C7 H7A 0.9500
C11 C12 1.516(13)
C11 C18 1.580(13)
C12 C17 1.366(13)
C12 C13 1.408(14)
C13 C14 1.386(15)
C13 C131 1.515(15)
C14 C15 1.410(19)
C14 H14A 0.9500
C15 C16 1.36(2)
C15 C151 1.570(18)
C16 C17 1.417(16)
C16 H16A 0.9500
C17 C171 1.488(16)
C18 C19 1.495(15)
C18 C111 1.507(17)
C18 C110 1.512(15)
C19 H19A 0.9800
C19 H19B 0.9800
C19 H19C 0.9800
C21 C22 1.50(2)
C21 C28 1.57(3)
C22 C23 1.3900
C22 C27 1.3900
C23 C24 1.3900
C23 C231 1.48(2)
C24 C25 1.3900
C25 C26 1.3900
C25 C251 1.583(19)
C26 C27 1.3900
C27 C27A 1.47(2)
C28 C21A 1.51(4)
C28 C211 1.56(2)
C28 C29B 1.59(4)
C31 C32 1.498(14)
C31 C38 1.554(18)
C32 C37 1.349(17)
C32 C33 1.422(17)
C33 C34 1.35(2)
C33 C33A 1.51(2)
C34 C35 1.32(3)
C34 H34A 0.9500
C35 C36 1.33(3)
C35 C351 1.61(2)
C36 C37 1.49(2)
C36 H36A 1.0000
C37 C371 1.45(2)
C38 C39A 1.554(18)
C38 C31A 1.57(3)
C38 C31B 1.58(3)
C41 C42 1.527(12)
C41 C48 1.542(13)
C42 C47 1.405(13)
C42 C43 1.412(13)
C43 C44 1.365(13)
C43 C431 1.489(14)
C44 C45 1.396(15)
C44 H44A 0.9500
C45 C46 1.379(16)
C45 C451 1.491(15)
C46 C47 1.382(15)
C46 H46A 0.9500
C47 C471 1.521(15)
C48 C41A 1.37(3)
C48 C49 1.46(3)
C48 C41B 1.54(5)
C48 C411 1.56(2)
C48 C410 1.60(3)
C48 C49A 1.62(3)
C51 C52 1.534(11)
C51 C58 1.543(12)
C52 C53 1.383(12)
C52 C57 1.396(13)
C53 C54 1.391(15)
C53 C531 1.510(14)
C54 C55 1.336(18)
C54 H54A 1.0000
C55 C56 1.36(2)
C55 C551 1.526(15)
C56 C57 1.453(16)
C56 H56A 0.9500
C57 C571 1.485(15)
C58 C511 1.508(13)
C58 C510 1.533(14)
C58 C59 1.573(15)
C59 H59A 0.9800
C59 H59B 0.9800
C59 H59C 0.9800
C61 C62 1.516(13)
C61 C68 1.579(13)
C62 C63 1.389(14)
C62 C67 1.402(14)
C63 C64 1.380(15)
C63 C631 1.504(15)
C64 C65 1.382(18)
C64 H64A 0.9500
C65 C66 1.424(19)
C65 C651 1.481(19)
C66 C67 1.363(16)
C66 H66A 1.0000
C67 C671 1.521(16)
C68 C69 1.549(16)
C68 C610 1.557(17)
C68 C611 1.562(17)
C69 H69A 0.9800
C69 H69B 0.9800
C69 H69C 0.9800
C71 C72 1.444(14)
C71 H71A 0.9500
C72 C77 1.382(16)
C72 C73 1.402(16)
C73 C74 1.355(17)
C73 H73A 0.9500
C74 C75 1.29(2)
C74 H74A 0.9500
C75 C76 1.35(2)
C75 H75A 0.9500
C76 C77 1.41(2)
C76 H76A 0.9500
C77 H77A 0.9500
C110 H11A 0.9800
C110 H11B 0.9800
C110 H11C 0.9800
C111 H11D 0.9800
C111 H11E 0.9800
C111 H11F 0.9800
C131 H13A 0.9800
C131 H13B 0.9800
C131 H13C 0.9800
C151 H15A 0.9800
C151 H15B 0.9800
C151 H15C 0.9800
C171 H17A 0.9800
C171 H17B 0.9800
C171 H17C 0.9800
C431 H43A 0.9800
C431 H43B 0.9800
C431 H43C 0.9800
C451 H45A 0.9800
C451 H45B 0.9800
C451 H45C 0.9800
C471 H47A 0.9800
C471 H47B 0.9800
C471 H47C 0.9800
C510 H51A 0.9800
C510 H51B 0.9800
C510 H51C 0.9800
C511 H51D 0.9800
C511 H51E 0.9800
C511 H51F 0.9800
C531 H53A 0.9800
C531 H53B 0.9800
C531 H53C 0.9800
C551 H55A 0.9800
C551 H55B 0.9800
C551 H55C 0.9800
C571 H57A 0.9800
C571 H57B 0.9800
C571 H57C 0.9800
C610 H61A 0.9800
C610 H61B 0.9800
C610 H61C 0.9800
C611 H61D 0.9800
C611 H61E 0.9800
C611 H61F 0.9800
C631 H63A 0.9800
C631 H63B 0.9800
C631 H63C 0.9800
C651 H65A 0.9800
C651 H65B 0.9800
C651 H65C 0.9800
C671 H67A 0.9800
C671 H67B 0.9800
C671 H67C 0.9800
C351 H35A 0.9800
C351 H35B 0.9800
C351 H35C 0.9800
C231 H23A 0.9800
C231 H23B 0.9800
C231 H23C 0.9800
C251 H25D 0.9800
C251 H25E 0.9800
C251 H25F 0.9800
C21A H21G 0.9800
C21A H21H 0.9800
C21A H21I 0.9800
C211 H21J 0.9800
C211 H21K 0.9800
C211 H21L 0.9800
C29B H29G 0.9800
C29B H29H 0.9800
C29B H29I 0.9800
C410 H41A 0.9800
C410 H41B 0.9800
C410 H41C 0.9800
C411 H41D 0.9800
C411 H41E 0.9800
C411 H41F 0.9800
C49 H49A 0.9800
C49 H49B 0.9800
C49 H49C 0.9800
C41A H41G 0.9800
C41A H41H 0.9800
C41A H41I 0.9800
C41B H41J 0.9800
C41B H41K 0.9800
C41B H41L 0.9800
C49A H49G 0.9800
C49A H49H 0.9800
C49A H49I 0.9800
C31A H31G 0.9800
C31A H31H 0.9800
C31A H31I 0.9800
C39A H39G 0.9800
C39A H39H 0.9800
C39A H39I 0.9800
C31B H31J 0.9800
C31B H31K 0.9800
C31B H31L 0.9800
C27A H27D 0.9800
C27A H27E 0.9800
C27A H27F 0.9800
C33A H33D 0.9800
C33A H33E 0.9800
C33A H33F 0.9800
C371 H37A 0.9800
C371 H37B 0.9800
C371 H37C 0.9800

loop_
_platon_squeeze_void_nr
_platon_squeeze_void_average_x
_platon_squeeze_void_average_y
_platon_squeeze_void_average_z
_platon_squeeze_void_volume
_platon_squeeze_void_count_electrons
_platon_squeeze_void_content
1 0.500 0.500 1.000 657 67 ' '
